data_4328787
loop_
_publ_author_name
'Lijuan Yan'
'Haidong Liu'
'Junfeng Wang'
'Yong Zhang'
'Qi Shen'

_publ_contact_author_email qshen@suda.edu.cn
_publ_contact_author_fax 86-512-65880305
_publ_contact_author_name 'Dr. Qi Shen'
_publ_contact_author_phone 86-512-65880306
_publ_section_title
;
 Divalent Lanthanide Complexes Supported by the Bridged Bis(amidinates) L
 [L = Me3SiN(Ph)CN(CH2)3NC(Ph)NSiMe3]: Synthesis, Molecular Structures and
 One-Electron-Transfer Reactions
;
_journal_name_full 'Inorganic Chemistry'
_journal_page_first 4151
_journal_page_last 4160
_journal_paper_doi 10.1021/ic202505d
_journal_volume 51
_journal_year 2012
_chemical_formula_moiety 'C39 H74 I2 N4 O8 Si2 Yb2'
_chemical_formula_sum 'C39 H74 I2 N4 O8 Si2 Yb2'
_chemical_formula_weight 1383.08
_chemical_name_systematic
; 
 ? 
;
_space_group_IT_number 2
_symmetry_cell_setting triclinic
_symmetry_Int_Tables_number 2
_symmetry_space_group_name_Hall '-P 1'
_symmetry_space_group_name_H-M 'P -1'
_atom_sites_solution_hydrogens geom
_atom_sites_solution_primary direct
_atom_sites_solution_secondary difmap
_audit_creation_method SHELXL-97
_cell_angle_alpha 85.840(9)
_cell_angle_beta 70.978(6)
_cell_angle_gamma 79.046(8)
_cell_formula_units_Z 2
_cell_length_a 12.8509(12)
_cell_length_b 14.1330(17)
_cell_length_c 16.3133(19)
_cell_measurement_reflns_used 8848
_cell_measurement_temperature 213(2)
_cell_measurement_theta_max 25.3
_cell_measurement_theta_min 3.0
_cell_volume 2749.8(5)
_computing_cell_refinement CrystalClear
_computing_data_collection CrystalClear
_computing_data_reduction CrystalStructure
_computing_structure_refinement 'SHELXL-97 (Sheldrick, 1997)'
_computing_structure_solution 'SHELXS-97 (Sheldrick, 1990)'
_diffrn_ambient_temperature 213(2)
_diffrn_detector_area_resol_mean 7.31
_diffrn_measured_fraction_theta_full 0.994
_diffrn_measured_fraction_theta_max 0.994
_diffrn_measurement_device_type 'Rigaku Mercury'
_diffrn_measurement_method \w
_diffrn_radiation_monochromator graphite
_diffrn_radiation_source 'fine-focus sealed tube'
_diffrn_radiation_type MoK\a
_diffrn_radiation_wavelength 0.71070
_diffrn_reflns_av_R_equivalents 0.0680
_diffrn_reflns_av_sigmaI/netI 0.0861
_diffrn_reflns_limit_h_max 15
_diffrn_reflns_limit_h_min -14
_diffrn_reflns_limit_k_max 17
_diffrn_reflns_limit_k_min -16
_diffrn_reflns_limit_l_max 19
_diffrn_reflns_limit_l_min -19
_diffrn_reflns_number 27195
_diffrn_reflns_theta_full 25.35
_diffrn_reflns_theta_max 25.35
_diffrn_reflns_theta_min 3.01
_exptl_absorpt_coefficient_mu 4.590
_exptl_absorpt_correction_T_max 0.5460
_exptl_absorpt_correction_T_min 0.3397
_exptl_absorpt_correction_type multi-scan
_exptl_absorpt_process_details 'Jacobson, R. (1998) Private communication'
_exptl_crystal_colour orange
_exptl_crystal_density_diffrn 1.670
_exptl_crystal_description block
_exptl_crystal_F_000 1348
_exptl_crystal_size_max 0.30
_exptl_crystal_size_mid 0.20
_exptl_crystal_size_min 0.15
_refine_diff_density_max 1.320
_refine_diff_density_min -1.769
_refine_diff_density_rms 0.191
_refine_ls_extinction_method none
_refine_ls_goodness_of_fit_ref 1.117
_refine_ls_hydrogen_treatment constr
_refine_ls_matrix_type full
_refine_ls_number_parameters 529
_refine_ls_number_reflns 10002
_refine_ls_number_restraints 1
_refine_ls_restrained_S_all 1.118
_refine_ls_R_factor_all 0.0953
_refine_ls_R_factor_gt 0.0668
_refine_ls_shift/su_max 0.000
_refine_ls_shift/su_mean 0.000
_refine_ls_structure_factor_coef Fsqd
_refine_ls_weighting_details 'calc w=1/[\s^2^(Fo^2^)+(0.0573P)^2^+3.8222P] where P=(Fo^2^+2Fc^2^)/3'
_refine_ls_weighting_scheme calc
_refine_ls_wR_factor_gt 0.1347
_refine_ls_wR_factor_ref 0.1490
_reflns_number_gt 7461
_reflns_number_total 10002
_reflns_threshold_expression >2sigma(I)
_cod_data_source_file ic202505d_si_002_1.cif
_cod_data_source_block complexl
_cod_database_code 4328787

loop_
_symmetry_equiv_pos_as_xyz
'x, y, z'
'-x, -y, -z'

loop_
_atom_site_label
_atom_site_type_symbol
_atom_site_fract_x
_atom_site_fract_y
_atom_site_fract_z
_atom_site_U_iso_or_equiv
_atom_site_adp_type
_atom_site_occupancy
_atom_site_symmetry_multiplicity
_atom_site_calc_flag
_atom_site_refinement_flags
Yb1 Yb 0.22305(3) 0.25413(3) -0.08842(3) 0.03225(14) Uani 1 1 d .
Yb2 Yb 0.13155(4) 0.21133(3) 0.38325(3) 0.03621(15) Uani 1 1 d .
I1 I 0.05394(6) 0.35110(6) -0.18428(5) 0.0484(2) Uani 1 1 d .
I2 I 0.03389(6) 0.10850(6) 0.26610(5) 0.0489(2) Uani 1 1 d .
Si1 Si 0.4668(3) 0.3838(2) -0.2240(2) 0.0476(8) Uani 1 1 d .
Si2 Si 0.3362(3) 0.2994(2) 0.4783(2) 0.0476(8) Uani 1 1 d .
O1 O 0.1701(7) 0.3930(6) 0.0138(5) 0.057(2) Uani 1 1 d .
O2 O 0.0454(6) 0.2521(6) 0.0365(5) 0.0466(19) Uani 1 1 d .
O3 O 0.3041(6) 0.1494(5) -0.2202(5) 0.0438(18) Uani 1 1 d .
O4 O 0.1912(7) 0.0790(5) -0.0666(5) 0.055(2) Uani 1 1 d .
O5 O 0.1247(6) 0.3752(5) 0.3154(5) 0.053(2) Uani 1 1 d .
O6 O -0.0639(6) 0.3145(6) 0.4190(5) 0.051(2) Uani 1 1 d .
O7 O 0.1659(8) 0.0459(6) 0.4479(6) 0.071(3) Uani 1 1 d .
O8 O 0.0388(7) 0.1976(8) 0.5460(5) 0.070(3) Uani 1 1 d .
N1 N 0.4055(7) 0.3067(6) -0.1461(6) 0.041(2) Uani 1 1 d .
N2 N 0.3786(6) 0.1991(6) -0.0326(5) 0.0316(19) Uani 1 1 d .
N3 N 0.3041(7) 0.2392(7) 0.4044(6) 0.042(2) Uani 1 1 d .
N4 N 0.3187(6) 0.1677(6) 0.2798(5) 0.0319(19) Uani 1 1 d .
C1 C 0.4470(8) 0.2476(7) -0.0908(6) 0.034(2) Uani 1 1 d .
C2 C 0.3691(8) 0.1995(7) 0.3276(7) 0.035(2) Uani 1 1 d .
C3 C 0.4136(9) 0.1386(7) 0.0337(6) 0.038(3) Uani 1 1 d .
H3A H 0.4949 0.1306 0.0199 0.046 Uiso 1 1 calc R
H3B H 0.3941 0.0747 0.0348 0.046 Uiso 1 1 calc R
C4 C 0.3560(8) 0.1852(7) 0.1219(6) 0.035(2) Uani 1 1 d .
H4A H 0.3806 0.2469 0.1211 0.041 Uiso 1 1 calc R
H4B H 0.2751 0.1988 0.1321 0.041 Uiso 1 1 calc R
C5 C 0.3790(8) 0.1242(7) 0.1956(6) 0.036(2) Uani 1 1 d .
H5A H 0.3579 0.0613 0.1947 0.043 Uiso 1 1 calc R
H5B H 0.4594 0.1135 0.1872 0.043 Uiso 1 1 calc R
C6 C 0.5687(9) 0.2349(8) -0.0998(7) 0.043(3) Uani 1 1 d .
C7 C 0.6424(10) 0.1617(9) -0.1507(8) 0.054(3) Uani 1 1 d .
H7 H 0.6149 0.1182 -0.1757 0.065 Uiso 1 1 calc R
C8 C 0.7559(10) 0.1514(11) -0.1656(9) 0.068(4) Uani 1 1 d .
H8 H 0.8051 0.1022 -0.2020 0.081 Uiso 1 1 calc R
C9 C 0.7968(12) 0.2114(13) -0.1284(11) 0.085(5) Uani 1 1 d .
H9 H 0.8743 0.2045 -0.1391 0.102 Uiso 1 1 calc R
C10 C 0.7240(13) 0.2831(11) -0.0743(14) 0.099(7) Uani 1 1 d .
H10 H 0.7514 0.3234 -0.0459 0.119 Uiso 1 1 calc R
C11 C 0.6109(12) 0.2951(10) -0.0621(11) 0.079(5) Uani 1 1 d .
H11 H 0.5620 0.3456 -0.0272 0.095 Uiso 1 1 calc R
C12 C 0.4929(8) 0.1960(7) 0.3002(7) 0.036(2) Uani 1 1 d .
C13 C 0.5454(9) 0.2514(9) 0.2309(8) 0.050(3) Uani 1 1 d .
H13 H 0.5039 0.2872 0.1976 0.060 Uiso 1 1 calc R
C14 C 0.6585(10) 0.2548(11) 0.2101(9) 0.071(4) Uani 1 1 d .
H14 H 0.6933 0.2918 0.1623 0.085 Uiso 1 1 calc R
C15 C 0.7184(12) 0.2048(12) 0.2588(10) 0.074(4) Uani 1 1 d .
H15 H 0.7936 0.2107 0.2463 0.089 Uiso 1 1 calc R
C16 C 0.6725(11) 0.1467(9) 0.3247(10) 0.065(4) Uani 1 1 d .
H16 H 0.7162 0.1097 0.3559 0.079 Uiso 1 1 calc R
C17 C 0.5566(11) 0.1424(8) 0.3465(8) 0.053(3) Uani 1 1 d .
H17 H 0.5234 0.1027 0.3926 0.063 Uiso 1 1 calc R
C18 C 0.5223(14) 0.4784(12) -0.1845(11) 0.093(5) Uani 1 1 d .
H18A H 0.4695 0.5033 -0.1298 0.140 Uiso 1 1 calc R
H18B H 0.5329 0.5304 -0.2269 0.140 Uiso 1 1 calc R
H18C H 0.5933 0.4504 -0.1764 0.140 Uiso 1 1 calc R
C19 C 0.3578(11) 0.4473(10) -0.2688(9) 0.072(4) Uani 1 1 d .
H19A H 0.3250 0.4006 -0.2884 0.108 Uiso 1 1 calc R
H19B H 0.3908 0.4879 -0.3172 0.108 Uiso 1 1 calc R
H19C H 0.3002 0.4869 -0.2242 0.108 Uiso 1 1 calc R
C20 C 0.5854(13) 0.3248(12) -0.3176(10) 0.095(6) Uani 1 1 d .
H20A H 0.6478 0.2961 -0.2977 0.143 Uiso 1 1 calc R
H20B H 0.6086 0.3728 -0.3622 0.143 Uiso 1 1 calc R
H20C H 0.5611 0.2752 -0.3413 0.143 Uiso 1 1 calc R
C21 C 0.4505(12) 0.3705(10) 0.4355(9) 0.068(4) Uani 1 1 d .
H21A H 0.5196 0.3279 0.4062 0.101 Uiso 1 1 calc R
H21B H 0.4596 0.4018 0.4830 0.101 Uiso 1 1 calc R
H21C H 0.4319 0.4189 0.3948 0.101 Uiso 1 1 calc R
C22 C 0.3702(15) 0.2163(11) 0.5641(9) 0.091(5) Uani 1 1 d .
H22A H 0.3017 0.2003 0.6050 0.136 Uiso 1 1 calc R
H22B H 0.4077 0.2477 0.5944 0.136 Uiso 1 1 calc R
H22C H 0.4189 0.1578 0.5375 0.136 Uiso 1 1 calc R
C23 C 0.2067(12) 0.3855(13) 0.5332(10) 0.095(6) Uani 1 1 d .
H23A H 0.1938 0.4370 0.4931 0.143 Uiso 1 1 calc R
H23B H 0.2153 0.4124 0.5832 0.143 Uiso 1 1 calc R
H23C H 0.1435 0.3519 0.5520 0.143 Uiso 1 1 calc R
C24 C 0.0916(11) 0.3768(9) 0.0983(8) 0.058(3) Uani 1 1 d .
H24A H 0.0613 0.4377 0.1298 0.070 Uiso 1 1 calc R
H24B H 0.1293 0.3316 0.1325 0.070 Uiso 1 1 calc R
C25 C 0.0019(10) 0.3372(10) 0.0849(8) 0.062(4) Uani 1 1 d .
H25A H -0.0511 0.3235 0.1411 0.075 Uiso 1 1 calc R
H25B H -0.0384 0.3846 0.0540 0.075 Uiso 1 1 calc R
C26 C 0.2459(13) 0.4511(11) 0.0214(10) 0.084(5) Uani 1 1 d .
H26A H 0.2043 0.5065 0.0571 0.126 Uiso 1 1 calc R
H26B H 0.2869 0.4729 -0.0357 0.126 Uiso 1 1 calc R
H26C H 0.2980 0.4135 0.0481 0.126 Uiso 1 1 calc R
C27 C -0.0417(12) 0.2042(12) 0.0329(9) 0.084(5) Uani 1 1 d .
H27A H -0.0781 0.1794 0.0900 0.126 Uiso 1 1 calc R
H27B H -0.0100 0.1513 -0.0076 0.126 Uiso 1 1 calc R
H27C H -0.0962 0.2495 0.0136 0.126 Uiso 1 1 calc R
C28 C 0.2290(11) 0.0864(8) -0.2183(8) 0.053(3) Uani 1 1 d .
H28A H 0.2573 0.0485 -0.2715 0.064 Uiso 1 1 calc R
H28B H 0.1558 0.1245 -0.2157 0.064 Uiso 1 1 calc R
C29 C 0.2164(12) 0.0207(9) -0.1420(8) 0.064(4) Uani 1 1 d .
H29A H 0.1558 -0.0150 -0.1356 0.077 Uiso 1 1 calc R
H29B H 0.2858 -0.0258 -0.1490 0.077 Uiso 1 1 calc R
C30 C 0.4186(10) 0.1027(9) -0.2465(8) 0.056(3) Uani 1 1 d .
H30A H 0.4319 0.0590 -0.2008 0.084 Uiso 1 1 calc R
H30B H 0.4665 0.1507 -0.2574 0.084 Uiso 1 1 calc R
H30C H 0.4351 0.0667 -0.2989 0.084 Uiso 1 1 calc R
C31 C 0.1875(13) 0.0225(9) 0.0108(9) 0.072(4) Uani 1 1 d .
H31A H 0.1276 -0.0145 0.0239 0.108 Uiso 1 1 calc R
H31B H 0.1741 0.0649 0.0588 0.108 Uiso 1 1 calc R
H31C H 0.2582 -0.0210 0.0022 0.108 Uiso 1 1 calc R
C32 C 0.0225(11) 0.4402(9) 0.3405(9) 0.062(4) Uani 1 1 d .
H32A H 0.0218 0.4901 0.2956 0.074 Uiso 1 1 calc R
H32B H 0.0138 0.4717 0.3945 0.074 Uiso 1 1 calc R
C33 C -0.0729(11) 0.3866(9) 0.3537(10) 0.066(4) Uani 1 1 d .
H33A H -0.1449 0.4306 0.3731 0.079 Uiso 1 1 calc R
H33B H -0.0667 0.3565 0.2996 0.079 Uiso 1 1 calc R
C34 C 0.2181(11) 0.4239(9) 0.2847(9) 0.069(4) Uani 1 1 d .
H34A H 0.2050 0.4735 0.2431 0.104 Uiso 1 1 calc R
H34B H 0.2850 0.3781 0.2570 0.104 Uiso 1 1 calc R
H34C H 0.2277 0.4532 0.3331 0.104 Uiso 1 1 calc R
C35 C -0.1642(10) 0.2708(11) 0.4501(10) 0.076(4) Uani 1 1 d .
H35A H -0.2276 0.3188 0.4801 0.114 Uiso 1 1 calc R
H35B H -0.1535 0.2180 0.4897 0.114 Uiso 1 1 calc R
H35C H -0.1783 0.2466 0.4013 0.114 Uiso 1 1 calc R
C36 C 0.1539(16) 0.0434(13) 0.5308(12) 0.123(8) Uani 1 1 d D
H36A H 0.2225 0.0574 0.5376 0.148 Uiso 1 1 calc R
H36B H 0.1475 -0.0226 0.5521 0.148 Uiso 1 1 calc R
C37 C 0.0566(15) 0.1104(12) 0.5883(9) 0.098(6) Uani 1 1 d D
H37A H -0.0107 0.0811 0.6041 0.118 Uiso 1 1 calc R
H37B H 0.0716 0.1214 0.6417 0.118 Uiso 1 1 calc R
C38 C 0.2495(13) -0.0261(10) 0.3952(11) 0.084(5) Uani 1 1 d .
H38A H 0.3209 -0.0249 0.4031 0.126 Uiso 1 1 calc R
H38B H 0.2554 -0.0132 0.3348 0.126 Uiso 1 1 calc R
H38C H 0.2291 -0.0890 0.4119 0.126 Uiso 1 1 calc R
C39 C -0.0399(13) 0.2676(12) 0.6044(9) 0.088(5) Uani 1 1 d .
H39A H -0.1111 0.2458 0.6273 0.132 Uiso 1 1 calc R
H39B H -0.0494 0.3285 0.5738 0.132 Uiso 1 1 calc R
H39C H -0.0125 0.2762 0.6517 0.132 Uiso 1 1 calc R

loop_
_atom_site_aniso_label
_atom_site_aniso_U_11
_atom_site_aniso_U_22
_atom_site_aniso_U_33
_atom_site_aniso_U_23
_atom_site_aniso_U_13
_atom_site_aniso_U_12
Yb1 0.0285(2) 0.0355(3) 0.0310(3) 0.0032(2) -0.0086(2) -0.00452(19)
Yb2 0.0319(3) 0.0417(3) 0.0324(3) 0.0075(2) -0.0077(2) -0.0076(2)
I1 0.0433(4) 0.0525(5) 0.0510(5) 0.0104(4) -0.0234(4) -0.0019(4)
I2 0.0433(4) 0.0527(5) 0.0514(5) -0.0020(4) -0.0164(4) -0.0076(4)
Si1 0.0400(17) 0.056(2) 0.046(2) 0.0174(16) -0.0123(15) -0.0155(16)
Si2 0.054(2) 0.0499(19) 0.0381(19) -0.0048(15) -0.0107(16) -0.0135(16)
O1 0.050(5) 0.050(5) 0.060(6) -0.013(4) -0.006(4) 0.002(4)
O2 0.034(4) 0.057(5) 0.043(5) 0.004(4) -0.004(4) -0.011(4)
O3 0.053(5) 0.041(4) 0.039(5) 0.000(3) -0.020(4) -0.001(4)
O4 0.080(6) 0.043(4) 0.045(5) 0.008(4) -0.019(4) -0.025(4)
O5 0.056(5) 0.023(4) 0.061(5) 0.022(4) -0.005(4) 0.004(4)
O6 0.033(4) 0.065(5) 0.049(5) -0.006(4) -0.006(4) 0.000(4)
O7 0.087(7) 0.058(6) 0.060(6) 0.034(5) -0.021(5) -0.011(5)
O8 0.062(6) 0.110(8) 0.037(5) 0.006(5) -0.007(5) -0.029(6)
N1 0.035(5) 0.043(5) 0.043(6) 0.010(4) -0.013(4) -0.008(4)
N2 0.026(4) 0.046(5) 0.022(4) 0.002(4) -0.005(4) -0.009(4)
N3 0.039(5) 0.054(6) 0.033(5) 0.000(4) -0.009(4) -0.015(4)
N4 0.033(4) 0.043(5) 0.019(4) 0.001(4) -0.005(4) -0.010(4)
C1 0.032(5) 0.043(6) 0.031(6) -0.010(5) -0.016(5) -0.005(5)
C2 0.028(5) 0.041(6) 0.033(6) 0.002(5) -0.010(5) -0.003(5)
C3 0.043(6) 0.038(6) 0.030(6) -0.003(5) -0.012(5) 0.005(5)
C4 0.029(5) 0.045(6) 0.027(6) 0.002(5) -0.013(5) 0.006(5)
C5 0.034(6) 0.030(5) 0.037(6) 0.000(5) -0.007(5) -0.001(5)
C6 0.042(6) 0.046(7) 0.049(7) 0.006(6) -0.025(6) -0.011(6)
C7 0.047(7) 0.054(7) 0.069(9) 0.007(7) -0.033(7) -0.003(6)
C8 0.032(7) 0.100(11) 0.057(9) 0.006(8) -0.009(6) 0.011(7)
C9 0.042(8) 0.109(13) 0.112(14) 0.050(11) -0.041(9) -0.024(9)
C10 0.066(10) 0.057(9) 0.21(2) 0.021(12) -0.092(13) -0.019(8)
C11 0.075(10) 0.056(8) 0.125(14) -0.017(9) -0.061(10) -0.001(7)
C12 0.033(6) 0.040(6) 0.036(6) -0.006(5) -0.013(5) -0.004(5)
C13 0.044(7) 0.058(8) 0.042(7) -0.001(6) -0.010(6) -0.005(6)
C14 0.041(7) 0.114(12) 0.058(9) 0.000(9) -0.003(7) -0.040(8)
C15 0.043(8) 0.101(12) 0.071(11) -0.026(9) -0.008(8) -0.005(8)
C16 0.050(8) 0.053(8) 0.104(12) -0.025(8) -0.056(9) 0.030(7)
C17 0.075(9) 0.044(7) 0.051(8) -0.019(6) -0.040(7) 0.001(6)
C18 0.102(12) 0.114(13) 0.087(12) 0.033(10) -0.042(10) -0.069(11)
C19 0.074(9) 0.076(9) 0.084(11) 0.049(8) -0.048(8) -0.035(8)
C20 0.090(12) 0.098(12) 0.073(11) 0.024(10) 0.010(9) -0.028(10)
C21 0.086(10) 0.067(9) 0.057(9) -0.017(7) -0.016(8) -0.039(8)
C22 0.143(15) 0.093(12) 0.051(9) 0.010(8) -0.047(10) -0.034(11)
C23 0.069(10) 0.131(15) 0.069(11) -0.052(10) 0.006(8) -0.007(10)
C24 0.067(9) 0.055(8) 0.036(7) -0.016(6) -0.003(6) 0.011(7)
C25 0.050(8) 0.083(10) 0.042(8) -0.004(7) -0.008(6) 0.005(7)
C26 0.089(11) 0.080(11) 0.086(12) -0.012(9) -0.020(9) -0.032(9)
C27 0.072(10) 0.122(14) 0.059(10) 0.020(9) -0.007(8) -0.056(10)
C28 0.077(9) 0.036(6) 0.055(8) -0.007(6) -0.029(7) -0.012(6)
C29 0.083(10) 0.046(7) 0.057(9) -0.008(7) -0.015(8) -0.011(7)
C30 0.053(7) 0.053(7) 0.051(8) -0.019(6) -0.012(6) 0.016(6)
C31 0.102(11) 0.062(8) 0.060(9) 0.030(7) -0.029(8) -0.035(8)
C32 0.076(9) 0.046(7) 0.056(8) -0.001(6) -0.027(7) 0.016(7)
C33 0.053(8) 0.059(8) 0.088(11) -0.007(8) -0.039(8) 0.016(7)
C34 0.074(9) 0.059(8) 0.073(10) 0.029(7) -0.015(8) -0.035(7)
C35 0.035(7) 0.103(12) 0.078(11) -0.033(9) 0.007(7) -0.017(7)
C36 0.105(14) 0.117(15) 0.113(17) 0.064(13) -0.027(13) 0.027(12)
C37 0.126(15) 0.132(15) 0.050(10) 0.062(11) -0.035(10) -0.066(13)
C38 0.089(11) 0.050(8) 0.111(14) 0.016(9) -0.036(10) -0.010(8)
C39 0.085(11) 0.118(14) 0.048(9) -0.005(9) -0.001(9) -0.025(10)

loop_
_atom_type_symbol
_atom_type_description
_atom_type_scat_dispersion_real
_atom_type_scat_dispersion_imag
_atom_type_scat_source
C C 0.0033 0.0016 'International Tables Vol C Tables 4.2.6.8 and 6.1.1.4'
H H 0.0000 0.0000 'International Tables Vol C Tables 4.2.6.8 and 6.1.1.4'
I I -0.4742 1.8119 'International Tables Vol C Tables 4.2.6.8 and 6.1.1.4'
N N 0.0061 0.0033 'International Tables Vol C Tables 4.2.6.8 and 6.1.1.4'
O O 0.0106 0.0060 'International Tables Vol C Tables 4.2.6.8 and 6.1.1.4'
Si Si 0.0817 0.0704 'International Tables Vol C Tables 4.2.6.8 and 6.1.1.4'
Yb Yb -0.3850 5.5486 'International Tables Vol C Tables 4.2.6.8 and 6.1.1.4'

loop_
_geom_angle_atom_site_label_1
_geom_angle_atom_site_label_2
_geom_angle_atom_site_label_3
_geom_angle
N2 Yb1 N1 55.7(3)
N2 Yb1 O3 94.8(3)
N1 Yb1 O3 81.9(3)
N2 Yb1 O1 86.3(3)
N1 Yb1 O1 85.3(3)
O3 Yb1 O1 163.6(2)
N2 Yb1 O2 107.3(2)
N1 Yb1 O2 147.9(3)
O3 Yb1 O2 129.2(3)
O1 Yb1 O2 65.3(3)
N2 Yb1 O4 85.6(3)
N1 Yb1 O4 126.0(3)
O3 Yb1 O4 63.7(2)
O1 Yb1 O4 132.6(3)
O2 Yb1 O4 72.9(3)
N2 Yb1 C1 27.4(3)
N1 Yb1 C1 28.4(3)
O3 Yb1 C1 87.0(3)
O1 Yb1 C1 86.5(3)
O2 Yb1 C1 130.8(3)
O4 Yb1 C1 105.6(3)
N2 Yb1 I1 168.67(18)
N1 Yb1 I1 112.95(19)
O3 Yb1 I1 83.45(16)
O1 Yb1 I1 92.31(19)
O2 Yb1 I1 82.17(17)
O4 Yb1 I1 103.46(19)
C1 Yb1 I1 141.3(2)
N4 Yb2 N3 55.3(3)
N4 Yb2 O5 87.7(3)
N3 Yb2 O5 85.2(3)
N4 Yb2 O7 86.0(3)
N3 Yb2 O7 87.6(3)
O5 Yb2 O7 172.3(3)
N4 Yb2 O8 137.0(3)
N3 Yb2 O8 91.1(3)
O5 Yb2 O8 118.2(3)
O7 Yb2 O8 64.5(3)
N4 Yb2 O6 148.6(2)
N3 Yb2 O6 131.6(3)
O5 Yb2 O6 65.0(2)
O7 Yb2 O6 122.2(3)
O8 Yb2 O6 73.0(3)
N4 Yb2 C2 27.2(3)
N3 Yb2 C2 28.1(3)
O5 Yb2 C2 86.1(3)
O7 Yb2 C2 86.2(3)
O8 Yb2 C2 115.4(3)
O6 Yb2 C2 149.2(3)
N4 Yb2 I2 89.70(19)
N3 Yb2 I2 144.6(2)
O5 Yb2 I2 100.0(2)
O7 Yb2 I2 84.4(2)
O8 Yb2 I2 115.9(2)
O6 Yb2 I2 80.57(19)
C2 Yb2 I2 116.7(2)
N1 Si1 C19 106.7(5)
N1 Si1 C18 115.0(6)
C19 Si1 C18 106.8(7)
N1 Si1 C20 115.1(6)
C19 Si1 C20 106.9(8)
C18 Si1 C20 105.8(8)
N3 Si2 C21 117.3(5)
N3 Si2 C23 106.0(6)
C21 Si2 C23 107.0(7)
N3 Si2 C22 111.8(6)
C21 Si2 C22 107.2(7)
C23 Si2 C22 106.9(8)
C26 O1 C24 110.4(10)
C26 O1 Yb1 124.5(8)
C24 O1 Yb1 114.4(7)
C25 O2 C27 111.6(10)
C25 O2 Yb1 115.9(7)
C27 O2 Yb1 122.7(8)
C28 O3 C30 113.1(9)
C28 O3 Yb1 109.0(6)
C30 O3 Yb1 121.2(7)
C31 O4 C29 112.8(9)
C31 O4 Yb1 124.9(7)
C29 O4 Yb1 118.8(6)
C32 O5 C34 111.9(9)
C32 O5 Yb2 118.1(6)
C34 O5 Yb2 124.2(7)
C33 O6 C35 110.7(9)
C33 O6 Yb2 112.7(7)
C35 O6 Yb2 121.3(7)
C36 O7 C38 117.1(11)
C36 O7 Yb2 115.5(10)
C38 O7 Yb2 118.2(7)
C37 O8 C39 110.9(11)
C37 O8 Yb2 119.9(9)
C39 O8 Yb2 129.1(8)
C1 N1 Si1 130.4(7)
C1 N1 Yb1 92.0(6)
Si1 N1 Yb1 137.6(5)
C1 N2 C3 121.9(8)
C1 N2 Yb1 94.2(6)
C3 N2 Yb1 144.0(6)
C2 N3 Si2 130.8(7)
C2 N3 Yb2 92.8(6)
Si2 N3 Yb2 135.8(5)
C2 N4 C5 122.6(8)
C2 N4 Yb2 94.6(6)
C5 N4 Yb2 142.7(6)
N2 C1 N1 117.9(9)
N2 C1 C6 122.0(9)
N1 C1 C6 120.1(9)
N2 C1 Yb1 58.4(5)
N1 C1 Yb1 59.7(5)
C6 C1 Yb1 173.3(8)
N4 C2 N3 117.2(9)
N4 C2 C12 123.4(10)
N3 C2 C12 119.4(9)
N4 C2 Yb2 58.2(5)
N3 C2 Yb2 59.1(5)
C12 C2 Yb2 178.2(8)
N2 C3 C4 109.7(8)
N2 C3 H3A 109.7
C4 C3 H3A 109.7
N2 C3 H3B 109.7
C4 C3 H3B 109.7
H3A C3 H3B 108.2
C5 C4 C3 113.7(8)
C5 C4 H4A 108.8
C3 C4 H4A 108.8
C5 C4 H4B 108.8
C3 C4 H4B 108.8
H4A C4 H4B 107.7
N4 C5 C4 113.0(8)
N4 C5 H5A 109.0
C4 C5 H5A 109.0
N4 C5 H5B 109.0
C4 C5 H5B 109.0
H5A C5 H5B 107.8
C11 C6 C7 118.1(11)
C11 C6 C1 122.9(11)
C7 C6 C1 119.0(10)
C6 C7 C8 121.0(13)
C6 C7 H7 119.5
C8 C7 H7 119.5
C9 C8 C7 120.4(14)
C9 C8 H8 119.8
C7 C8 H8 119.8
C8 C9 C10 119.6(13)
C8 C9 H9 120.2
C10 C9 H9 120.2
C11 C10 C9 119.7(15)
C11 C10 H10 120.2
C9 C10 H10 120.2
C6 C11 C10 121.2(15)
C6 C11 H11 119.4
C10 C11 H11 119.4
C17 C12 C13 118.1(11)
C17 C12 C2 120.9(10)
C13 C12 C2 120.9(9)
C12 C13 C14 121.0(12)
C12 C13 H13 119.5
C14 C13 H13 119.5
C15 C14 C13 119.9(13)
C15 C14 H14 120.1
C13 C14 H14 120.1
C16 C15 C14 121.5(13)
C16 C15 H15 119.2
C14 C15 H15 119.2
C15 C16 C17 119.0(12)
C15 C16 H16 120.5
C17 C16 H16 120.5
C12 C17 C16 120.4(12)
C12 C17 H17 119.8
C16 C17 H17 119.8
Si1 C18 H18A 109.5
Si1 C18 H18B 109.5
H18A C18 H18B 109.5
Si1 C18 H18C 109.5
H18A C18 H18C 109.5
H18B C18 H18C 109.5
Si1 C19 H19A 109.5
Si1 C19 H19B 109.5
H19A C19 H19B 109.5
Si1 C19 H19C 109.5
H19A C19 H19C 109.5
H19B C19 H19C 109.5
Si1 C20 H20A 109.5
Si1 C20 H20B 109.5
H20A C20 H20B 109.5
Si1 C20 H20C 109.5
H20A C20 H20C 109.5
H20B C20 H20C 109.5
Si2 C21 H21A 109.5
Si2 C21 H21B 109.5
H21A C21 H21B 109.5
Si2 C21 H21C 109.5
H21A C21 H21C 109.5
H21B C21 H21C 109.5
Si2 C22 H22A 109.5
Si2 C22 H22B 109.5
H22A C22 H22B 109.5
Si2 C22 H22C 109.5
H22A C22 H22C 109.5
H22B C22 H22C 109.5
Si2 C23 H23A 109.5
Si2 C23 H23B 109.5
H23A C23 H23B 109.5
Si2 C23 H23C 109.5
H23A C23 H23C 109.5
H23B C23 H23C 109.5
O1 C24 C25 107.8(10)
O1 C24 H24A 110.1
C25 C24 H24A 110.1
O1 C24 H24B 110.1
C25 C24 H24B 110.1
H24A C24 H24B 108.5
O2 C25 C24 110.4(10)
O2 C25 H25A 109.6
C24 C25 H25A 109.6
O2 C25 H25B 109.6
C24 C25 H25B 109.6
H25A C25 H25B 108.1
O1 C26 H26A 109.5
O1 C26 H26B 109.5
H26A C26 H26B 109.5
O1 C26 H26C 109.5
H26A C26 H26C 109.5
H26B C26 H26C 109.5
O2 C27 H27A 109.5
O2 C27 H27B 109.5
H27A C27 H27B 109.5
O2 C27 H27C 109.5
H27A C27 H27C 109.5
H27B C27 H27C 109.5
O3 C28 C29 110.6(10)
O3 C28 H28A 109.5
C29 C28 H28A 109.5
O3 C28 H28B 109.5
C29 C28 H28B 109.5
H28A C28 H28B 108.1
O4 C29 C28 107.5(9)
O4 C29 H29A 110.2
C28 C29 H29A 110.2
O4 C29 H29B 110.2
C28 C29 H29B 110.2
H29A C29 H29B 108.5
O3 C30 H30A 109.5
O3 C30 H30B 109.5
H30A C30 H30B 109.5
O3 C30 H30C 109.5
H30A C30 H30C 109.5
H30B C30 H30C 109.5
O4 C31 H31A 109.5
O4 C31 H31B 109.5
H31A C31 H31B 109.5
O4 C31 H31C 109.5
H31A C31 H31C 109.5
H31B C31 H31C 109.5
O5 C32 C33 109.6(10)
O5 C32 H32A 109.8
C33 C32 H32A 109.8
O5 C32 H32B 109.8
C33 C32 H32B 109.8
H32A C32 H32B 108.2
O6 C33 C32 105.7(9)
O6 C33 H33A 110.6
C32 C33 H33A 110.6
O6 C33 H33B 110.6
C32 C33 H33B 110.6
H33A C33 H33B 108.7
O5 C34 H34A 109.5
O5 C34 H34B 109.5
H34A C34 H34B 109.5
O5 C34 H34C 109.5
H34A C34 H34C 109.5
H34B C34 H34C 109.5
O6 C35 H35A 109.5
O6 C35 H35B 109.5
H35A C35 H35B 109.5
O6 C35 H35C 109.5
H35A C35 H35C 109.5
H35B C35 H35C 109.5
O7 C36 C37 117.3(13)
O7 C36 H36A 108.0
C37 C36 H36A 108.0
O7 C36 H36B 108.0
C37 C36 H36B 108.0
H36A C36 H36B 107.2
O8 C37 C36 110.2(11)
O8 C37 H37A 109.6
C36 C37 H37A 109.6
O8 C37 H37B 109.6
C36 C37 H37B 109.6
H37A C37 H37B 108.1
O7 C38 H38A 109.5
O7 C38 H38B 109.5
H38A C38 H38B 109.5
O7 C38 H38C 109.5
H38A C38 H38C 109.5
H38B C38 H38C 109.5
O8 C39 H39A 109.5
O8 C39 H39B 109.5
H39A C39 H39B 109.5
O8 C39 H39C 109.5
H39A C39 H39C 109.5
H39B C39 H39C 109.5

loop_
_geom_bond_atom_site_label_1
_geom_bond_atom_site_label_2
_geom_bond_distance
Yb1 N2 2.433(8)
Yb1 N1 2.461(8)
Yb1 O3 2.512(7)
Yb1 O1 2.514(8)
Yb1 O2 2.520(7)
Yb1 O4 2.565(7)
Yb1 C1 2.850(9)
Yb1 I1 3.1336(8)
Yb2 N4 2.440(8)
Yb2 N3 2.457(8)
Yb2 O5 2.492(6)
Yb2 O7 2.516(8)
Yb2 O8 2.541(8)
Yb2 O6 2.559(7)
Yb2 C2 2.862(10)
Yb2 I2 3.1622(10)
Si1 N1 1.701(8)
Si1 C19 1.842(12)
Si1 C18 1.870(15)
Si1 C20 1.880(15)
Si2 N3 1.718(10)
Si2 C21 1.856(12)
Si2 C23 1.863(14)
Si2 C22 1.870(14)
O1 C26 1.428(15)
O1 C24 1.451(14)
O2 C25 1.406(15)
O2 C27 1.434(14)
O3 C28 1.424(13)
O3 C30 1.430(13)
O4 C31 1.437(13)
O4 C29 1.443(14)
O5 C32 1.408(13)
O5 C34 1.428(13)
O6 C33 1.437(14)
O6 C35 1.460(14)
O7 C36 1.31(2)
O7 C38 1.427(17)
O8 C37 1.386(16)
O8 C39 1.428(17)
N1 C1 1.354(12)
N2 C1 1.317(12)
N2 C3 1.463(12)
N3 C2 1.350(13)
N4 C2 1.312(13)
N4 C5 1.454(12)
C1 C6 1.499(14)
C2 C12 1.498(14)
C3 C4 1.520(14)
C3 H3A 0.9800
C3 H3B 0.9800
C4 C5 1.504(13)
C4 H4A 0.9800
C4 H4B 0.9800
C5 H5A 0.9800
C5 H5B 0.9800
C6 C11 1.365(17)
C6 C7 1.377(16)
C7 C8 1.379(16)
C7 H7 0.9400
C8 C9 1.35(2)
C8 H8 0.9400
C9 C10 1.38(2)
C9 H9 0.9400
C10 C11 1.380(19)
C10 H10 0.9400
C11 H11 0.9400
C12 C17 1.377(14)
C12 C13 1.386(15)
C13 C14 1.390(16)
C13 H13 0.9400
C14 C15 1.353(19)
C14 H14 0.9400
C15 C16 1.350(19)
C15 H15 0.9400
C16 C17 1.427(17)
C16 H16 0.9400
C17 H17 0.9400
C18 H18A 0.9700
C18 H18B 0.9700
C18 H18C 0.9700
C19 H19A 0.9700
C19 H19B 0.9700
C19 H19C 0.9700
C20 H20A 0.9700
C20 H20B 0.9700
C20 H20C 0.9700
C21 H21A 0.9700
C21 H21B 0.9700
C21 H21C 0.9700
C22 H22A 0.9700
C22 H22B 0.9700
C22 H22C 0.9700
C23 H23A 0.9700
C23 H23B 0.9700
C23 H23C 0.9700
C24 C25 1.455(18)
C24 H24A 0.9800
C24 H24B 0.9800
C25 H25A 0.9800
C25 H25B 0.9800
C26 H26A 0.9700
C26 H26B 0.9700
C26 H26C 0.9700
C27 H27A 0.9700
C27 H27B 0.9700
C27 H27C 0.9700
C28 C29 1.483(16)
C28 H28A 0.9800
C28 H28B 0.9800
C29 H29A 0.9800
C29 H29B 0.9800
C30 H30A 0.9700
C30 H30B 0.9700
C30 H30C 0.9700
C31 H31A 0.9700
C31 H31B 0.9700
C31 H31C 0.9700
C32 C33 1.510(18)
C32 H32A 0.9800
C32 H32B 0.9800
C33 H33A 0.9800
C33 H33B 0.9800
C34 H34A 0.9700
C34 H34B 0.9700
C34 H34C 0.9700
C35 H35A 0.9700
C35 H35B 0.9700
C35 H35C 0.9700
C36 C37 1.502(15)
C36 H36A 0.9800
C36 H36B 0.9800
C37 H37A 0.9800
C37 H37B 0.9800
C38 H38A 0.9700
C38 H38B 0.9700
C38 H38C 0.9700
C39 H39A 0.9700
C39 H39B 0.9700
C39 H39C 0.9700

loop_
_geom_torsion_atom_site_label_1
_geom_torsion_atom_site_label_2
_geom_torsion_atom_site_label_3
_geom_torsion_atom_site_label_4
_geom_torsion
N2 Yb1 O1 C26 48.9(10)
N1 Yb1 O1 C26 -7.0(10)
O3 Yb1 O1 C26 -45.4(15)
O2 Yb1 O1 C26 159.8(10)
O4 Yb1 O1 C26 129.4(10)
C1 Yb1 O1 C26 21.4(10)
I1 Yb1 O1 C26 -119.9(10)
N2 Yb1 O1 C24 -91.9(7)
N1 Yb1 O1 C24 -147.8(8)
O3 Yb1 O1 C24 173.8(8)
O2 Yb1 O1 C24 19.0(7)
O4 Yb1 O1 C24 -11.4(9)
C1 Yb1 O1 C24 -119.4(8)
I1 Yb1 O1 C24 99.3(7)
N2 Yb1 O2 C25 89.4(8)
N1 Yb1 O2 C25 37.2(10)
O3 Yb1 O2 C25 -159.1(7)
O1 Yb1 O2 C25 12.0(7)
O4 Yb1 O2 C25 169.0(8)
C1 Yb1 O2 C25 73.0(8)
I1 Yb1 O2 C25 -84.2(7)
N2 Yb1 O2 C27 -127.6(9)
N1 Yb1 O2 C27 -179.8(9)
O3 Yb1 O2 C27 -16.2(10)
O1 Yb1 O2 C27 154.9(10)
O4 Yb1 O2 C27 -48.0(9)
C1 Yb1 O2 C27 -144.1(9)
I1 Yb1 O2 C27 58.7(9)
N2 Yb1 O3 C28 120.1(6)
N1 Yb1 O3 C28 174.5(6)
O1 Yb1 O3 C28 -146.9(9)
O2 Yb1 O3 C28 3.2(7)
O4 Yb1 O3 C28 37.4(6)
C1 Yb1 O3 C28 146.4(6)
I1 Yb1 O3 C28 -71.1(6)
N2 Yb1 O3 C30 -13.7(8)
N1 Yb1 O3 C30 40.7(7)
O1 Yb1 O3 C30 79.3(11)
O2 Yb1 O3 C30 -130.7(7)
O4 Yb1 O3 C30 -96.4(8)
C1 Yb1 O3 C30 12.6(8)
I1 Yb1 O3 C30 155.0(7)
N2 Yb1 O4 C31 48.1(10)
N1 Yb1 O4 C31 89.2(10)
O3 Yb1 O4 C31 145.6(10)
O1 Yb1 O4 C31 -32.7(11)
O2 Yb1 O4 C31 -61.5(9)
C1 Yb1 O4 C31 67.1(10)
I1 Yb1 O4 C31 -138.8(9)
N2 Yb1 O4 C29 -109.2(9)
N1 Yb1 O4 C29 -68.1(9)
O3 Yb1 O4 C29 -11.7(8)
O1 Yb1 O4 C29 169.9(8)
O2 Yb1 O4 C29 141.1(9)
C1 Yb1 O4 C29 -90.3(9)
I1 Yb1 O4 C29 63.9(8)
N4 Yb2 O5 C32 171.7(9)
N3 Yb2 O5 C32 -133.0(9)
O7 Yb2 O5 C32 -153(2)
O8 Yb2 O5 C32 -44.3(9)
O6 Yb2 O5 C32 7.7(8)
C2 Yb2 O5 C32 -161.2(9)
I2 Yb2 O5 C32 82.4(8)
N4 Yb2 O5 C34 -37.3(9)
N3 Yb2 O5 C34 18.0(9)
O7 Yb2 O5 C34 -2(3)
O8 Yb2 O5 C34 106.7(9)
O6 Yb2 O5 C34 158.8(10)
C2 Yb2 O5 C34 -10.1(9)
I2 Yb2 O5 C34 -126.6(9)
N4 Yb2 O6 C33 -6.9(10)
N3 Yb2 O6 C33 82.7(8)
O5 Yb2 O6 C33 25.2(8)
O7 Yb2 O6 C33 -157.8(8)
O8 Yb2 O6 C33 158.5(8)
C2 Yb2 O6 C33 47.2(10)
I2 Yb2 O6 C33 -80.5(8)
N4 Yb2 O6 C35 127.7(9)
N3 Yb2 O6 C35 -142.8(8)
O5 Yb2 O6 C35 159.8(9)
O7 Yb2 O6 C35 -23.2(10)
O8 Yb2 O6 C35 -66.9(9)
C2 Yb2 O6 C35 -178.2(8)
I2 Yb2 O6 C35 54.1(8)
N4 Yb2 O7 C36 124.7(12)
N3 Yb2 O7 C36 69.3(12)
O5 Yb2 O7 C36 89(3)
O8 Yb2 O7 C36 -23.0(12)
O6 Yb2 O7 C36 -70.1(12)
C2 Yb2 O7 C36 97.4(12)
I2 Yb2 O7 C36 -145.3(12)
N4 Yb2 O7 C38 -21.2(10)
N3 Yb2 O7 C38 -76.6(10)
O5 Yb2 O7 C38 -56(3)
O8 Yb2 O7 C38 -168.9(11)
O6 Yb2 O7 C38 144.1(9)
C2 Yb2 O7 C38 -48.5(10)
I2 Yb2 O7 C38 68.9(10)
N4 Yb2 O8 C37 -48.6(11)
N3 Yb2 O8 C37 -84.0(10)
O5 Yb2 O8 C37 -169.1(10)
O7 Yb2 O8 C37 2.8(10)
O6 Yb2 O8 C37 142.5(10)
C2 Yb2 O8 C37 -69.4(10)
I2 Yb2 O8 C37 72.3(10)
N4 Yb2 O8 C39 136.3(10)
N3 Yb2 O8 C39 100.8(11)
O5 Yb2 O8 C39 15.7(12)
O7 Yb2 O8 C39 -172.3(12)
O6 Yb2 O8 C39 -32.7(11)
C2 Yb2 O8 C39 115.5(11)
I2 Yb2 O8 C39 -102.9(11)
C19 Si1 N1 C1 -176.0(10)
C18 Si1 N1 C1 -57.8(12)
C20 Si1 N1 C1 65.5(13)
C19 Si1 N1 Yb1 4.9(10)
C18 Si1 N1 Yb1 123.1(9)
C20 Si1 N1 Yb1 -113.5(9)
N2 Yb1 N1 C1 2.7(6)
O3 Yb1 N1 C1 -98.8(6)
O1 Yb1 N1 C1 91.4(6)
O2 Yb1 N1 C1 68.5(8)
O4 Yb1 N1 C1 -49.8(7)
I1 Yb1 N1 C1 -178.1(5)
N2 Yb1 N1 Si1 -178.0(9)
O3 Yb1 N1 Si1 80.5(8)
O1 Yb1 N1 Si1 -89.3(8)
O2 Yb1 N1 Si1 -112.2(8)
O4 Yb1 N1 Si1 129.5(7)
C1 Yb1 N1 Si1 179.3(12)
I1 Yb1 N1 Si1 1.2(8)
N1 Yb1 N2 C1 -2.8(6)
O3 Yb1 N2 C1 74.0(6)
O1 Yb1 N2 C1 -89.6(6)
O2 Yb1 N2 C1 -152.3(6)
O4 Yb1 N2 C1 137.1(6)
I1 Yb1 N2 C1 -6.4(14)
N1 Yb1 N2 C3 177.9(12)
O3 Yb1 N2 C3 -105.3(11)
O1 Yb1 N2 C3 91.1(11)
O2 Yb1 N2 C3 28.3(11)
O4 Yb1 N2 C3 -42.2(11)
C1 Yb1 N2 C3 -179.4(15)
I1 Yb1 N2 C3 174.2(7)
C21 Si2 N3 C2 31.2(12)
C23 Si2 N3 C2 150.6(10)
C22 Si2 N3 C2 -93.2(11)
C21 Si2 N3 Yb2 -138.3(7)
C23 Si2 N3 Yb2 -18.8(9)
C22 Si2 N3 Yb2 97.3(9)
N4 Yb2 N3 C2 -0.3(5)
O5 Yb2 N3 C2 -90.9(6)
O7 Yb2 N3 C2 86.5(6)
O8 Yb2 N3 C2 150.9(6)
O6 Yb2 N3 C2 -141.0(6)
I2 Yb2 N3 C2 9.5(8)
N4 Yb2 N3 Si2 171.7(8)
O5 Yb2 N3 Si2 81.1(7)
O7 Yb2 N3 Si2 -101.5(7)
O8 Yb2 N3 Si2 -37.0(7)
O6 Yb2 N3 Si2 31.1(8)
C2 Yb2 N3 Si2 172.0(11)
I2 Yb2 N3 Si2 -178.5(4)
N3 Yb2 N4 C2 0.3(6)
O5 Yb2 N4 C2 86.0(6)
O7 Yb2 N4 C2 -89.5(6)
O8 Yb2 N4 C2 -44.5(8)
O6 Yb2 N4 C2 114.8(7)
I2 Yb2 N4 C2 -174.0(6)
N3 Yb2 N4 C5 -179.8(11)
O5 Yb2 N4 C5 -94.1(10)
O7 Yb2 N4 C5 90.4(10)
O8 Yb2 N4 C5 135.4(9)
O6 Yb2 N4 C5 -65.2(12)
C2 Yb2 N4 C5 179.9(13)
I2 Yb2 N4 C5 5.9(10)
C3 N2 C1 N1 -175.7(9)
Yb1 N2 C1 N1 4.7(10)
C3 N2 C1 C6 7.5(15)
Yb1 N2 C1 C6 -172.1(9)
C3 N2 C1 Yb1 179.6(10)
Si1 N1 C1 N2 176.0(8)
Yb1 N1 C1 N2 -4.7(10)
Si1 N1 C1 C6 -7.1(16)
Yb1 N1 C1 C6 172.2(9)
Si1 N1 C1 Yb1 -179.3(11)
N1 Yb1 C1 N2 175.1(10)
O3 Yb1 C1 N2 -106.4(6)
O1 Yb1 C1 N2 88.7(6)
O2 Yb1 C1 N2 35.9(7)
O4 Yb1 C1 N2 -44.8(6)
I1 Yb1 C1 N2 178.0(4)
N2 Yb1 C1 N1 -175.1(10)
O3 Yb1 C1 N1 78.5(6)
O1 Yb1 C1 N1 -86.5(6)
O2 Yb1 C1 N1 -139.3(6)
O4 Yb1 C1 N1 140.1(6)
I1 Yb1 C1 N1 2.9(8)
N2 Yb1 C1 C6 95(6)
N1 Yb1 C1 C6 -90(6)
O3 Yb1 C1 C6 -11(6)
O1 Yb1 C1 C6 -176(6)
O2 Yb1 C1 C6 131(6)
O4 Yb1 C1 C6 50(6)
I1 Yb1 C1 C6 -87(6)
C5 N4 C2 N3 179.5(8)
Yb2 N4 C2 N3 -0.6(9)
C5 N4 C2 C12 1.0(15)
Yb2 N4 C2 C12 -179.0(9)
C5 N4 C2 Yb2 -179.9(10)
Si2 N3 C2 N4 -172.1(7)
Yb2 N3 C2 N4 0.6(9)
Si2 N3 C2 C12 6.4(15)
Yb2 N3 C2 C12 179.1(8)
Si2 N3 C2 Yb2 -172.7(10)
N3 Yb2 C2 N4 -179.4(10)
O5 Yb2 C2 N4 -92.5(6)
O7 Yb2 C2 N4 88.6(6)
O8 Yb2 C2 N4 148.1(6)
O6 Yb2 C2 N4 -112.4(7)
I2 Yb2 C2 N4 6.7(6)
N4 Yb2 C2 N3 179.4(10)
O5 Yb2 C2 N3 86.9(6)
O7 Yb2 C2 N3 -92.0(6)
O8 Yb2 C2 N3 -32.5(7)
O6 Yb2 C2 N3 67.0(8)
I2 Yb2 C2 N3 -173.9(5)
N4 Yb2 C2 C12 153(25)
N3 Yb2 C2 C12 -26(24)
O5 Yb2 C2 C12 61(25)
O7 Yb2 C2 C12 -118(25)
O8 Yb2 C2 C12 -59(25)
O6 Yb2 C2 C12 41(25)
I2 Yb2 C2 C12 160(25)
C1 N2 C3 C4 109.3(11)
Yb1 N2 C3 C4 -71.5(14)
N2 C3 C4 C5 175.0(8)
C2 N4 C5 C4 -111.7(11)
Yb2 N4 C5 C4 68.4(13)
C3 C4 C5 N4 -177.1(8)
N2 C1 C6 C11 -96.9(15)
N1 C1 C6 C11 86.4(15)
Yb1 C1 C6 C11 172(6)
N2 C1 C6 C7 85.6(13)
N1 C1 C6 C7 -91.2(13)
Yb1 C1 C6 C7 -5(7)
C11 C6 C7 C8 -2.1(18)
C1 C6 C7 C8 175.5(11)
C6 C7 C8 C9 2(2)
C7 C8 C9 C10 1(2)
C8 C9 C10 C11 -3(2)
C7 C6 C11 C10 0(2)
C1 C6 C11 C10 -177.7(13)
C9 C10 C11 C6 3(3)
N4 C2 C12 C17 -117.3(12)
N3 C2 C12 C17 64.3(14)
Yb2 C2 C12 C17 90(25)
N4 C2 C12 C13 66.9(15)
N3 C2 C12 C13 -111.5(12)
Yb2 C2 C12 C13 -86(25)
C17 C12 C13 C14 -1.7(18)
C2 C12 C13 C14 174.3(12)
C12 C13 C14 C15 -1(2)
C13 C14 C15 C16 4(2)
C14 C15 C16 C17 -4(2)
C13 C12 C17 C16 1.9(16)
C2 C12 C17 C16 -174.0(10)
C15 C16 C17 C12 0.6(19)
C26 O1 C24 C25 167.0(11)
Yb1 O1 C24 C25 -46.7(11)
C27 O2 C25 C24 171.7(10)
Yb1 O2 C25 C24 -41.3(12)
O1 C24 C25 O2 57.2(13)
C30 O3 C28 C29 74.6(13)
Yb1 O3 C28 C29 -63.2(10)
C31 O4 C29 C28 -174.5(11)
Yb1 O4 C29 C28 -14.5(13)
O3 C28 C29 O4 50.6(14)
C34 O5 C32 C33 167.8(11)
Yb2 O5 C32 C33 -37.8(13)
C35 O6 C33 C32 168.5(10)
Yb2 O6 C33 C32 -52.1(11)
O5 C32 C33 O6 58.4(13)
C38 O7 C36 C37 -172.2(14)
Yb2 O7 C36 C37 42(2)
C39 O8 C37 C36 -169.7(15)
Yb2 O8 C37 C36 14.3(18)
O7 C36 C37 O8 -37(2)
